data_2106547
loop_
_publ_author_name
'Lebioda, L.'
'Ciechanowicz-Rutkowska, M.'
'Baker, L.C.W.'
'Grochowski, J.'

_publ_section_title
;
 The Structure of (Li (H2 O)4)2 H (Co4 H12 I3 O24) (H2 O)3 - A Heteropoly
 Periodate Representative of a New Type of Heteropoly Salt
;
_journal_name_full 'Acta Crystallographica B (24,1968-38,1982)'
_journal_page_first 2530
_journal_page_last 2533
_journal_volume 36
_journal_year 1980
_chemical_formula_sum 'Co4 H35 I3 Li2 O35'
_chemical_name_systematic '(Li (H2 O)4)2 H (Co4 H12 I3 O24) (H2 O)3'
_space_group_IT_number 2
_symmetry_space_group_name_Hall '-P 1'
_symmetry_space_group_name_H-M 'P -1'
_cell_angle_alpha 105.61
_cell_angle_beta 114.77
_cell_angle_gamma 90.32
_cell_formula_units_Z 2
_cell_length_a 10.163
_cell_length_b 16.572
_cell_length_c 9.624
_cell_volume 1404.439
_citation_journal_id_ASTM ACBCAR
_cod_data_source_file Lebioda_ACBCAR_1980_67.cif
_cod_data_source_block H35Co4I3Li2O35
_cod_original_formula_sum 'H35 Co4 I3 Li2 O35'
_cod_database_code 2106547

loop_
_symmetry_equiv_pos_as_xyz
x,y,z
-x,-y,-z

loop_
_atom_site_label
_atom_site_type_symbol
_atom_site_fract_x
_atom_site_fract_y
_atom_site_fract_z
_atom_site_occupancy
_atom_site_U_iso_or_equiv
O2 O-2 0.165 0.1 0.2938 1 0.0
I2 I+7 0.5762 0.3634 0.1684 1 0.0
O23 O-2 0.4232 0.3974 -0.2083 1 0.0
O26 O-2 0.9882 0.3616 0.1683 1 0.0
O30 O-2 0.4032 0.8628 0.0729 1 0.0
Co2 Co+3 0.5414 0.2351 0.3134 1 0.0
Co1 Co+3 0.295 0.2465 0.0418 1 0.0
O8 O-2 0.4339 0.3198 0.2407 1 0.0
O31 O-2 0.6938 0.8556 0.3761 1 0.0
O33 O-2 0.6837 -0.0148 0.2058 0.5 0.0
Li2 Li+1 0.0658 0.3345 0.3754 1 0.0
O32 O-2 0.9433 0.2252 0.3055 1 0.0
O28 O-2 0.4056 0.9173 0.4058 1 0.0
O3 O-2 0.3872 0.0303 0.2308 1 0.0
O10 O-2 0.6896 0.3775 0.0716 1 0.0
O36 O-2 0.2783 0.4814 0.2862 0.5 0.0
O11 O-2 0.4205 0.2844 -0.0378 1 0.0
O7 O-2 0.4446 0.4409 0.0962 1 0.0
O21 O-2 -0.0957 0.1122 0.0189 1 0.0
O27 O-2 0.9878 0.4169 0.5025 1 0.0
I1 I+7 0.2821 0.1155 0.2021 1 0.0
Co3 Co+3 0.0318 0.1365 -0.0764 1 0.0
O16 O-2 0.1746 0.2933 -0.3012 1 0.0
O17 O-2 -0.0668 0.1813 -0.4372 1 0.0
O38 O-2 0.9096 -0.007 0.4196 0.5 0.0
O24 O-2 0.1933 0.4625 -0.146 1 0.0
O29 O-2 0.283 0.3477 0.4625 1 0.0
O35 O-2 0.4143 0.4841 0.4314 0.5 0.0
O34 O-2 0.6243 0.0057 0.1301 0.5 0.0
O22 O-2 -0.0981 0.0561 -0.2792 1 0.0
Li1 Li+1 0.4828 0.8347 0.2783 1 0.0
O4 O-2 0.4079 0.161 0.1152 1 0.0
O5 O-2 0.15 0.0516 -0.0099 1 0.0
O13 O-2 -0.0751 0.3462 -0.2783 1 0.0
O37 O-2 0.1395 0.504 0.1275 0.5 0.0
O6 O-2 0.4087 0.2023 0.3853 1 0.0
O20 O-2 0.6493 0.3159 0.5258 1 0.0
O15 O-2 0.1546 0.1725 -0.1562 1 0.0
O12 O-2 0.6824 0.4396 0.3576 1 0.0
O1 O-2 0.1695 0.2086 0.1203 1 0.0
O14 O-2 -0.0693 0.2258 -0.1393 1 0.0
O9 O-2 0.6575 0.2677 0.2221 1 0.0
O19 O-2 0.6585 0.1478 0.3754 1 0.0
Co4 Co+3 0.3068 0.3706 -0.1063 1 0.0
O25 O-2 0.3576 0.7298 0.1683 1 0.0
O18 O-2 0.1837 0.334 -0.0294 1 0.0
I3 I+7 0.03 0.26 -0.2452 1 0.0
